data_1546950
loop_
_publ_author_name
'Wang, Ming'
'Chen, Shihao'
'Jiang, Xuefeng'

_publ_section_title
;
 Construction of Functionalized Annulated Sulfone via SO2/I Exchange of
 Cyclic Diaryliodonium Salts.
;
_journal_issue 18
_journal_name_full 'Organic letters'
_journal_page_first 4916
_journal_page_last 4919
_journal_paper_doi 10.1021/acs.orglett.7b02388
_journal_volume 19
_journal_year 2017
_chemical_formula_sum 'C30 H18 O2 S'
_chemical_formula_weight 442.50
_chemical_name_systematic
; 
 ? 
;
_space_group_crystal_system monoclinic
_space_group_IT_number 14
_space_group_name_Hall '-P 2ybc'
_space_group_name_H-M_alt 'P 1 21/c 1'
_symmetry_space_group_name_Hall '-P 2ybc'
_symmetry_space_group_name_H-M 'P 1 21/c 1'
_atom_sites_solution_hydrogens geom
_audit_creation_method SHELXL-2013
_cell_angle_alpha 90
_cell_angle_beta 111.169(9)
_cell_angle_gamma 90
_cell_formula_units_Z 4
_cell_length_a 17.946(9)
_cell_length_b 9.832(5)
_cell_length_c 13.938(7)
_cell_measurement_reflns_used 1108
_cell_measurement_temperature 293(2)
_cell_measurement_theta_max 42.312
_cell_measurement_theta_min 4.805
_cell_volume 2293(2)
_computing_cell_refinement 'Bruker SAINT'
_computing_data_collection 'Bruker APEX2'
_computing_data_reduction 'Bruker SAINT'
_computing_molecular_graphics 'Bruker SHELXTL'
_computing_publication_material 'Bruker SHELXTL'
_computing_structure_refinement 'SHELXL-2013 (Sheldrick, 2013)'
_computing_structure_solution 'SHELXS-97 (Sheldrick, 2008)'
_diffrn_ambient_temperature 293(2)
_diffrn_measured_fraction_theta_full 0.972
_diffrn_measured_fraction_theta_max 0.998
_diffrn_measurement_device_type 'Bruker APEX-II CCD'
_diffrn_measurement_method '\f and \w scans'
_diffrn_radiation_type MoK\a
_diffrn_radiation_wavelength 0.71073
_diffrn_reflns_av_R_equivalents 0.1181
_diffrn_reflns_av_unetI/netI 0.1322
_diffrn_reflns_Laue_measured_fraction_full 0.972
_diffrn_reflns_Laue_measured_fraction_max 0.998
_diffrn_reflns_limit_h_max 21
_diffrn_reflns_limit_h_min -21
_diffrn_reflns_limit_k_max 11
_diffrn_reflns_limit_k_min -9
_diffrn_reflns_limit_l_max 16
_diffrn_reflns_limit_l_min -16
_diffrn_reflns_number 14830
_diffrn_reflns_point_group_measured_fraction_full 0.972
_diffrn_reflns_point_group_measured_fraction_max 0.998
_diffrn_reflns_theta_full 25.242
_diffrn_reflns_theta_max 24.998
_diffrn_reflns_theta_min 2.403
_exptl_absorpt_coefficient_mu 0.166
_exptl_absorpt_correction_T_max 0.7456
_exptl_absorpt_correction_T_min 0.3830
_exptl_absorpt_correction_type multi-scan
_exptl_absorpt_process_details sadabs
_exptl_crystal_colour colorless
_exptl_crystal_density_diffrn 1.282
_exptl_crystal_description prismatic
_exptl_crystal_F_000 920
_exptl_crystal_size_max 0.170
_exptl_crystal_size_mid 0.140
_exptl_crystal_size_min 0.100
_refine_diff_density_max 0.448
_refine_diff_density_min -0.596
_refine_diff_density_rms 0.084
_refine_ls_extinction_method none
_refine_ls_goodness_of_fit_ref 1.010
_refine_ls_hydrogen_treatment constr
_refine_ls_matrix_type full
_refine_ls_number_parameters 298
_refine_ls_number_reflns 4041
_refine_ls_number_restraints 0
_refine_ls_restrained_S_all 1.010
_refine_ls_R_factor_all 0.1788
_refine_ls_R_factor_gt 0.0814
_refine_ls_shift/su_max 0.000
_refine_ls_shift/su_mean 0.000
_refine_ls_structure_factor_coef Fsqd
_refine_ls_weighting_details 'w=1/[\s^2^(Fo^2^)+(0.1226P)^2^] where P=(Fo^2^+2Fc^2^)/3'
_refine_ls_weighting_scheme calc
_refine_ls_wR_factor_gt 0.1970
_refine_ls_wR_factor_ref 0.2680
_reflns_Friedel_coverage 0.000
_reflns_number_gt 1719
_reflns_number_total 4041
_reflns_threshold_expression 'I > 2\s(I)'
_cod_data_source_file ol7b02388_si_005.cif
_cod_data_source_block dm17356
_cod_depositor_comments 'Adding full bibliography for 1546950--1546952.cif.'
_cod_database_code 1546950
_shelx_space_group_comment
; 
The symmetry employed for this shelxl refinement is uniquely defined 
by the following loop, which should always be used as a source of 
symmetry information in preference to the above space-group names. 
They are only intended as comments. 
;
_shelx_estimated_absorpt_t_min 0.972
_shelx_estimated_absorpt_t_max 0.984
_shelxl_version_number 2013-4

loop_
_space_group_symop_operation_xyz
'x, y, z'
'-x, y+1/2, -z+1/2'
'-x, -y, -z'
'x, -y-1/2, z-1/2'

loop_
_atom_site_label
_atom_site_type_symbol
_atom_site_fract_x
_atom_site_fract_y
_atom_site_fract_z
_atom_site_U_iso_or_equiv
_atom_site_adp_type
_atom_site_occupancy
_atom_site_site_symmetry_order
_atom_site_calc_flag
_atom_site_refinement_flags_posn
_atom_site_refinement_flags_adp
S1 S 0.17521(9) 0.96075(17) 0.12621(11) 0.0658(5) Uani 1 1 d . .
O1 O 0.1499(3) 0.8963(5) 0.0277(3) 0.0922(15) Uani 1 1 d . .
O2 O 0.2063(3) 1.0971(4) 0.1326(3) 0.0886(14) Uani 1 1 d . .
C1 C 0.4530(3) 0.6634(6) 0.5527(4) 0.0596(15) Uani 1 1 d . .
C2 C 0.4890(4) 0.7904(7) 0.5469(5) 0.0755(18) Uani 1 1 d . .
H2 H 0.4616 0.8516 0.4953 0.091 Uiso 1 1 calc R U
C3 C 0.5633(4) 0.8250(8) 0.6157(6) 0.089(2) Uani 1 1 d . .
H3 H 0.5861 0.9080 0.6095 0.107 Uiso 1 1 calc R U
C4 C 0.6047(4) 0.7356(9) 0.6949(5) 0.091(2) Uani 1 1 d . .
H4 H 0.6558 0.7578 0.7397 0.109 Uiso 1 1 calc R U
C5 C 0.5708(4) 0.6169(8) 0.7070(5) 0.082(2) Uani 1 1 d . .
H5 H 0.5980 0.5604 0.7620 0.099 Uiso 1 1 calc R U
C6 C 0.4950(4) 0.5776(6) 0.6375(4) 0.0639(16) Uani 1 1 d . .
C7 C 0.4596(4) 0.4549(6) 0.6490(5) 0.0715(17) Uani 1 1 d . .
H7 H 0.4865 0.3984 0.7042 0.086 Uiso 1 1 calc R U
C8 C 0.3865(4) 0.4160(6) 0.5811(5) 0.0737(18) Uani 1 1 d . .
H8 H 0.3634 0.3350 0.5909 0.088 Uiso 1 1 calc R U
C9 C 0.3466(4) 0.4995(6) 0.4967(4) 0.0662(17) Uani 1 1 d . .
H9 H 0.2980 0.4706 0.4488 0.079 Uiso 1 1 calc R U
C10 C 0.3768(3) 0.6215(6) 0.4827(4) 0.0598(15) Uani 1 1 d . .
C11 C 0.3298(3) 0.7054(5) 0.3910(4) 0.0566(14) Uani 1 1 d . .
C12 C 0.3620(4) 0.7474(6) 0.3202(4) 0.0687(17) Uani 1 1 d . .
H12 H 0.4146 0.7247 0.3305 0.082 Uiso 1 1 calc R U
C13 C 0.3179(4) 0.8235(6) 0.2328(4) 0.0686(17) Uani 1 1 d . .
H13 H 0.3396 0.8505 0.1845 0.082 Uiso 1 1 calc R U
C14 C 0.2408(3) 0.8558(6) 0.2227(4) 0.0564(14) Uani 1 1 d . .
C15 C 0.2068(3) 0.8187(5) 0.2931(4) 0.0525(14) Uani 1 1 d . .
C16 C 0.2516(3) 0.7388(5) 0.3778(4) 0.0596(15) Uani 1 1 d . .
H16 H 0.2291 0.7086 0.4246 0.072 Uiso 1 1 calc R U
C17 C 0.1251(3) 0.8731(5) 0.2695(4) 0.0504(13) Uani 1 1 d . .
C18 C 0.1011(3) 0.9526(5) 0.1805(4) 0.0555(14) Uani 1 1 d . .
C19 C 0.0271(3) 1.0192(6) 0.1458(4) 0.0621(15) Uani 1 1 d . .
H19 H 0.0112 1.0732 0.0870 0.074 Uiso 1 1 calc R U
C20 C -0.0212(4) 1.0016(6) 0.2021(4) 0.0675(17) Uani 1 1 d . .
H20 H -0.0712 1.0430 0.1792 0.081 Uiso 1 1 calc R U
C21 C 0.0012(3) 0.9247(6) 0.2917(4) 0.0595(15) Uani 1 1 d . .
C22 C 0.0766(3) 0.8598(5) 0.3253(4) 0.0549(14) Uani 1 1 d . .
H22 H 0.0932 0.8082 0.3852 0.066 Uiso 1 1 calc R U
C23 C -0.0501(4) 0.9127(6) 0.3504(5) 0.0651(16) Uani 1 1 d . .
C24 C -0.0911(4) 0.9055(6) 0.4001(5) 0.0666(16) Uani 1 1 d . .
C25 C -0.1414(4) 0.8952(6) 0.4593(5) 0.0675(17) Uani 1 1 d . .
C26 C -0.2154(4) 0.9629(7) 0.4286(5) 0.085(2) Uani 1 1 d . .
H26 H -0.2322 1.0158 0.3693 0.102 Uiso 1 1 calc R U
C27 C -0.2631(4) 0.9503(9) 0.4871(7) 0.102(3) Uani 1 1 d . .
H27 H -0.3118 0.9955 0.4679 0.123 Uiso 1 1 calc R U
C28 C -0.2376(6) 0.8701(10) 0.5743(7) 0.106(3) Uani 1 1 d . .
H28 H -0.2708 0.8596 0.6119 0.128 Uiso 1 1 calc R U
C29 C -0.1662(6) 0.8065(8) 0.6068(6) 0.093(2) Uani 1 1 d . .
H29 H -0.1493 0.7554 0.6670 0.112 Uiso 1 1 calc R U
C30 C -0.1192(4) 0.8194(6) 0.5484(5) 0.0813(19) Uani 1 1 d . .
H30 H -0.0701 0.7749 0.5700 0.098 Uiso 1 1 calc R U

loop_
_atom_site_aniso_label
_atom_site_aniso_U_11
_atom_site_aniso_U_22
_atom_site_aniso_U_33
_atom_site_aniso_U_23
_atom_site_aniso_U_13
_atom_site_aniso_U_12
S1 0.0618(10) 0.0798(12) 0.0508(9) 0.0136(8) 0.0144(7) 0.0111(9)
O1 0.080(3) 0.146(4) 0.042(2) 0.011(2) 0.012(2) 0.030(3)
O2 0.087(3) 0.070(3) 0.108(4) 0.034(2) 0.034(3) 0.002(2)
C1 0.056(4) 0.062(4) 0.054(3) 0.002(3) 0.013(3) 0.010(3)
C2 0.064(4) 0.074(5) 0.081(5) 0.003(3) 0.016(4) 0.009(4)
C3 0.069(5) 0.101(6) 0.092(5) -0.008(4) 0.021(4) -0.004(4)
C4 0.067(5) 0.113(6) 0.074(5) -0.017(4) 0.003(4) 0.005(5)
C5 0.072(5) 0.103(6) 0.060(4) 0.001(4) 0.010(4) 0.017(4)
C6 0.052(4) 0.082(4) 0.053(4) -0.001(3) 0.013(3) 0.012(3)
C7 0.068(4) 0.075(4) 0.067(4) 0.019(3) 0.019(4) 0.021(4)
C8 0.070(4) 0.066(4) 0.082(5) 0.015(3) 0.024(4) 0.010(3)
C9 0.058(4) 0.073(4) 0.058(4) 0.009(3) 0.010(3) 0.005(3)
C10 0.052(4) 0.070(4) 0.052(4) 0.008(3) 0.012(3) 0.015(3)
C11 0.054(4) 0.059(4) 0.056(4) 0.001(3) 0.018(3) 0.003(3)
C12 0.054(4) 0.083(4) 0.068(4) 0.007(3) 0.020(3) 0.016(3)
C13 0.058(4) 0.083(4) 0.066(4) 0.017(3) 0.024(3) 0.005(3)
C14 0.053(4) 0.065(4) 0.046(3) 0.006(2) 0.012(3) 0.008(3)
C15 0.048(3) 0.063(4) 0.042(3) 0.001(2) 0.011(3) 0.004(3)
C16 0.055(4) 0.064(4) 0.058(4) 0.008(3) 0.018(3) 0.004(3)
C17 0.046(3) 0.056(3) 0.045(3) -0.003(2) 0.010(3) 0.002(3)
C18 0.057(4) 0.060(3) 0.041(3) 0.001(3) 0.007(3) 0.004(3)
C19 0.058(4) 0.070(4) 0.050(3) 0.008(3) 0.009(3) 0.012(3)
C20 0.056(4) 0.074(4) 0.065(4) -0.003(3) 0.013(3) 0.011(3)
C21 0.055(4) 0.067(4) 0.051(4) -0.007(3) 0.012(3) -0.002(3)
C22 0.052(4) 0.054(3) 0.050(3) 0.004(2) 0.008(3) 0.006(3)
C23 0.069(4) 0.063(4) 0.059(4) -0.007(3) 0.017(4) 0.006(3)
C24 0.066(4) 0.067(4) 0.062(4) -0.011(3) 0.018(4) 0.003(3)
C25 0.062(4) 0.078(4) 0.062(4) -0.016(3) 0.021(3) -0.009(3)
C26 0.065(4) 0.110(6) 0.074(5) -0.018(4) 0.019(4) 0.007(4)
C27 0.063(5) 0.150(8) 0.091(6) -0.036(5) 0.024(5) 0.000(5)
C28 0.088(6) 0.138(8) 0.103(7) -0.038(6) 0.047(6) -0.037(6)
C29 0.108(7) 0.096(6) 0.082(5) -0.011(4) 0.043(5) -0.018(5)
C30 0.088(5) 0.081(5) 0.075(5) -0.020(4) 0.030(4) -0.006(4)

loop_
_atom_type_symbol
_atom_type_description
_atom_type_scat_dispersion_real
_atom_type_scat_dispersion_imag
_atom_type_scat_source
C C 0.0033 0.0016 'International Tables Vol C Tables 4.2.6.8 and 6.1.1.4'
H H 0.0000 0.0000 'International Tables Vol C Tables 4.2.6.8 and 6.1.1.4'
O O 0.0106 0.0060 'International Tables Vol C Tables 4.2.6.8 and 6.1.1.4'
S S 0.1246 0.1234 'International Tables Vol C Tables 4.2.6.8 and 6.1.1.4'

loop_
_geom_angle_atom_site_label_1
_geom_angle_atom_site_label_2
_geom_angle_atom_site_label_3
_geom_angle
O1 S1 O2 116.9(3)
O1 S1 C18 111.5(3)
O2 S1 C18 110.7(3)
O1 S1 C14 111.5(3)
O2 S1 C14 111.1(3)
C18 S1 C14 92.6(3)
C2 C1 C10 124.0(5)
C2 C1 C6 116.8(6)
C10 C1 C6 119.1(6)
C3 C2 C1 121.6(6)
C3 C2 H2 119.2
C1 C2 H2 119.2
C2 C3 C4 120.0(7)
C2 C3 H3 120.0
C4 C3 H3 120.0
C5 C4 C3 120.4(7)
C5 C4 H4 119.8
C3 C4 H4 119.8
C4 C5 C6 121.1(7)
C4 C5 H5 119.5
C6 C5 H5 119.5
C7 C6 C5 121.5(6)
C7 C6 C1 118.6(6)
C5 C6 C1 119.9(6)
C8 C7 C6 121.6(6)
C8 C7 H7 119.2
C6 C7 H7 119.2
C7 C8 C9 119.3(6)
C7 C8 H8 120.3
C9 C8 H8 120.3
C10 C9 C8 121.9(6)
C10 C9 H9 119.1
C8 C9 H9 119.1
C9 C10 C1 119.4(5)
C9 C10 C11 118.5(5)
C1 C10 C11 122.0(5)
C12 C11 C16 120.1(5)
C12 C11 C10 121.7(5)
C16 C11 C10 118.3(5)
C11 C12 C13 122.1(5)
C11 C12 H12 118.9
C13 C12 H12 118.9
C14 C13 C12 116.2(5)
C14 C13 H13 121.9
C12 C13 H13 121.9
C13 C14 C15 123.6(5)
C13 C14 S1 125.6(5)
C15 C14 S1 110.6(4)
C14 C15 C16 118.7(5)
C14 C15 C17 113.8(5)
C16 C15 C17 127.5(5)
C11 C16 C15 119.2(5)
C11 C16 H16 120.4
C15 C16 H16 120.4
C22 C17 C18 120.2(5)
C22 C17 C15 128.4(5)
C18 C17 C15 111.3(5)
C17 C18 C19 121.2(5)
C17 C18 S1 111.7(4)
C19 C18 S1 127.0(4)
C20 C19 C18 117.3(5)
C20 C19 H19 121.4
C18 C19 H19 121.4
C19 C20 C21 123.0(6)
C19 C20 H20 118.5
C21 C20 H20 118.5
C20 C21 C22 118.4(5)
C20 C21 C23 121.1(5)
C22 C21 C23 120.4(5)
C17 C22 C21 119.9(5)
C17 C22 H22 120.1
C21 C22 H22 120.1
C24 C23 C21 178.3(6)
C23 C24 C25 179.1(7)
C30 C25 C26 117.6(6)
C30 C25 C24 121.4(6)
C26 C25 C24 120.9(6)
C27 C26 C25 119.7(7)
C27 C26 H26 120.2
C25 C26 H26 120.2
C28 C27 C26 119.4(8)
C28 C27 H27 120.3
C26 C27 H27 120.3
C29 C28 C27 122.2(8)
C29 C28 H28 118.9
C27 C28 H28 118.9
C28 C29 C30 118.1(8)
C28 C29 H29 121.0
C30 C29 H29 121.0
C29 C30 C25 123.0(7)
C29 C30 H30 118.5
C25 C30 H30 118.5

loop_
_geom_bond_atom_site_label_1
_geom_bond_atom_site_label_2
_geom_bond_distance
S1 O1 1.430(4)
S1 O2 1.442(4)
S1 C18 1.754(6)
S1 C14 1.765(5)
C1 C2 1.422(8)
C1 C10 1.423(8)
C1 C6 1.426(8)
C2 C3 1.375(9)
C2 H2 0.9300
C3 C4 1.397(9)
C3 H3 0.9300
C4 C5 1.354(10)
C4 H4 0.9300
C5 C6 1.410(8)
C5 H5 0.9300
C6 C7 1.400(8)
C7 C8 1.366(8)
C7 H7 0.9300
C8 C9 1.401(8)
C8 H8 0.9300
C9 C10 1.359(8)
C9 H9 0.9300
C10 C11 1.499(7)
C11 C12 1.374(7)
C11 C16 1.388(7)
C12 C13 1.404(7)
C12 H12 0.9300
C13 C14 1.377(7)
C13 H13 0.9300
C14 C15 1.378(7)
C15 C16 1.405(7)
C15 C17 1.482(7)
C16 H16 0.9300
C17 C22 1.367(7)
C17 C18 1.396(7)
C18 C19 1.402(7)
C19 C20 1.374(8)
C19 H19 0.9300
C20 C21 1.389(8)
C20 H20 0.9300
C21 C22 1.413(7)
C21 C23 1.441(8)
C22 H22 0.9300
C23 C24 1.183(8)
C24 C25 1.428(9)
C25 C30 1.378(8)
C25 C26 1.408(9)
C26 C27 1.385(10)
C26 H26 0.9300
C27 C28 1.381(11)
C27 H27 0.9300
C28 C29 1.349(11)
C28 H28 0.9300
C29 C30 1.374(9)
C29 H29 0.9300
C30 H30 0.9300

loop_
_geom_torsion_atom_site_label_1
_geom_torsion_atom_site_label_2
_geom_torsion_atom_site_label_3
_geom_torsion_atom_site_label_4
_geom_torsion
C10 C1 C2 C3 -179.0(6)
C6 C1 C2 C3 4.3(9)
C1 C2 C3 C4 -1.3(10)
C2 C3 C4 C5 -2.5(11)
C3 C4 C5 C6 3.0(11)
C4 C5 C6 C7 179.8(6)
C4 C5 C6 C1 0.2(9)
C2 C1 C6 C7 176.7(5)
C10 C1 C6 C7 -0.2(8)
C2 C1 C6 C5 -3.7(8)
C10 C1 C6 C5 179.5(5)
C5 C6 C7 C8 -179.4(6)
C1 C6 C7 C8 0.2(9)
C6 C7 C8 C9 1.3(9)
C7 C8 C9 C10 -3.1(9)
C8 C9 C10 C1 3.2(9)
C8 C9 C10 C11 -179.3(5)
C2 C1 C10 C9 -178.1(6)
C6 C1 C10 C9 -1.5(8)
C2 C1 C10 C11 4.4(9)
C6 C1 C10 C11 -179.0(5)
C9 C10 C11 C12 -123.3(6)
C1 C10 C11 C12 54.2(8)
C9 C10 C11 C16 55.8(7)
C1 C10 C11 C16 -126.7(6)
C16 C11 C12 C13 -0.5(9)
C10 C11 C12 C13 178.6(6)
C11 C12 C13 C14 1.0(9)
C12 C13 C14 C15 0.6(9)
C12 C13 C14 S1 174.9(5)
O1 S1 C14 C13 70.1(6)
O2 S1 C14 C13 -62.2(6)
C18 S1 C14 C13 -175.5(5)
O1 S1 C14 C15 -115.1(4)
O2 S1 C14 C15 112.7(4)
C18 S1 C14 C15 -0.7(4)
C13 C14 C15 C16 -2.7(8)
S1 C14 C15 C16 -177.7(4)
C13 C14 C15 C17 175.9(5)
S1 C14 C15 C17 1.0(6)
C12 C11 C16 C15 -1.6(8)
C10 C11 C16 C15 179.2(5)
C14 C15 C16 C11 3.2(8)
C17 C15 C16 C11 -175.3(5)
C14 C15 C17 C22 -177.3(5)
C16 C15 C17 C22 1.3(9)
C14 C15 C17 C18 -0.8(6)
C16 C15 C17 C18 177.7(5)
C22 C17 C18 C19 -0.5(8)
C15 C17 C18 C19 -177.3(5)
C22 C17 C18 S1 177.0(4)
C15 C17 C18 S1 0.2(6)
O1 S1 C18 C17 114.5(4)
O2 S1 C18 C17 -113.5(4)
C14 S1 C18 C17 0.2(4)
O1 S1 C18 C19 -68.0(6)
O2 S1 C18 C19 63.9(6)
C14 S1 C18 C19 177.7(5)
C17 C18 C19 C20 -0.9(8)
S1 C18 C19 C20 -178.1(4)
C18 C19 C20 C21 1.7(8)
C19 C20 C21 C22 -1.1(8)
C19 C20 C21 C23 177.8(5)
C18 C17 C22 C21 1.2(8)
C15 C17 C22 C21 177.4(5)
C20 C21 C22 C17 -0.4(8)
C23 C21 C22 C17 -179.3(5)
C30 C25 C26 C27 -0.7(9)
C24 C25 C26 C27 179.6(6)
C25 C26 C27 C28 -0.7(11)
C26 C27 C28 C29 2.2(12)
C27 C28 C29 C30 -2.2(12)
C28 C29 C30 C25 0.7(10)
C26 C25 C30 C29 0.7(9)
C24 C25 C30 C29 -179.6(6)
